data_4346628
loop_
_publ_author_name
'Mebs, Stefan'
'Braun, Beatrice'
'Kositzki, Ramona'
'Limberg, Christian'
'Haumann, Michael'

_publ_section_title
;
 Abrupt versus Gradual Spin-Crossover in Fe(II)(phen)2(NCS)2 and
 Fe(III)(dedtc)3 Compared by X-ray Absorption and Emission Spectroscopy
 and Quantum-Chemical Calculations.
;
_journal_issue 24
_journal_name_full 'Inorganic chemistry'
_journal_page_first 11606
_journal_page_last 11624
_journal_paper_doi 10.1021/acs.inorgchem.5b01822
_journal_volume 54
_journal_year 2015
_chemical_formula_moiety 'C15 H30 Fe N3 S6'
_chemical_formula_sum 'C15 H30 Fe N3 S6'
_chemical_formula_weight 500.63
_space_group_crystal_system monoclinic
_space_group_IT_number 15
_space_group_name_Hall '-C 2yc'
_space_group_name_H-M_alt 'C 1 2/c 1'
_atom_sites_solution_hydrogens geom
_audit_creation_method SHELXL-2013
_cell_angle_alpha 90
_cell_angle_beta 110.4854(18)
_cell_angle_gamma 90
_cell_formula_units_Z 4
_cell_length_a 13.9918(9)
_cell_length_b 10.2185(7)
_cell_length_c 16.9335(11)
_cell_measurement_reflns_used 9934
_cell_measurement_temperature 100(2)
_cell_measurement_theta_max 46.96
_cell_measurement_theta_min 2.53
_cell_volume 2268.0(3)
_computing_cell_refinement 'Bruker SAINT'
_computing_data_collection 'Bruker APEX2'
_computing_data_reduction 'Bruker SAINT'
_computing_structure_refinement 'SHELXL-2013 (Sheldrick 2013)'
_computing_structure_solution 'SHELXS-97 (Sheldrick 2008)'
_diffrn_ambient_temperature 100(2)
_diffrn_measured_fraction_theta_full 1.000
_diffrn_measured_fraction_theta_max 0.996
_diffrn_measurement_device_type 'Bruker APEX-II CCD'
_diffrn_measurement_method '\f and \w scans'
_diffrn_radiation_type MoK\a
_diffrn_radiation_wavelength 0.71073
_diffrn_reflns_av_R_equivalents 0.0327
_diffrn_reflns_av_unetI/netI 0.0221
_diffrn_reflns_Laue_measured_fraction_full 1.000
_diffrn_reflns_Laue_measured_fraction_max 0.996
_diffrn_reflns_limit_h_max 28
_diffrn_reflns_limit_h_min -28
_diffrn_reflns_limit_k_max 21
_diffrn_reflns_limit_k_min -21
_diffrn_reflns_limit_l_max 34
_diffrn_reflns_limit_l_min -34
_diffrn_reflns_number 69671
_diffrn_reflns_point_group_measured_fraction_full 1.000
_diffrn_reflns_point_group_measured_fraction_max 0.996
_diffrn_reflns_theta_full 25.000
_diffrn_reflns_theta_max 47.155
_diffrn_reflns_theta_min 2.527
_exptl_absorpt_coefficient_mu 1.223
_exptl_absorpt_correction_T_max 0.7493
_exptl_absorpt_correction_T_min 0.6564
_exptl_absorpt_correction_type multi-scan
_exptl_absorpt_process_details SADABS
_exptl_crystal_colour black
_exptl_crystal_density_diffrn 1.466
_exptl_crystal_description block
_exptl_crystal_F_000 1052
_exptl_crystal_size_max 0.420
_exptl_crystal_size_mid 0.380
_exptl_crystal_size_min 0.360
_refine_diff_density_max 1.540
_refine_diff_density_min -0.936
_refine_diff_density_rms 0.114
_refine_ls_extinction_method none
_refine_ls_goodness_of_fit_ref 1.050
_refine_ls_hydrogen_treatment constr
_refine_ls_matrix_type full
_refine_ls_number_parameters 138
_refine_ls_number_reflns 10389
_refine_ls_number_restraints 0
_refine_ls_restrained_S_all 1.050
_refine_ls_R_factor_all 0.0502
_refine_ls_R_factor_gt 0.0360
_refine_ls_shift/su_max 0.003
_refine_ls_shift/su_mean 0.000
_refine_ls_structure_factor_coef Fsqd
_refine_ls_weighting_details 'w=1/[\s^2^(Fo^2^)+(0.0362P)^2^+1.6255P] where P=(Fo^2^+2Fc^2^)/3'
_refine_ls_weighting_scheme calc
_refine_ls_wR_factor_gt 0.0805
_refine_ls_wR_factor_ref 0.0863
_reflns_Friedel_coverage 0.000
_reflns_number_gt 8459
_reflns_number_total 10389
_reflns_threshold_expression 'I > 2\s(I)'
_cod_data_source_file ic5b01822_si_002.cif
_cod_data_source_block 100k
_cod_original_sg_symbol_H-M 'C 2/c'
_cod_database_code 4346628
_shelx_space_group_comment
;
The symmetry employed for this shelxl refinement is uniquely defined
by the following loop, which should always be used as a source of
symmetry information in preference to the above space-group names.
They are only intended as comments.
;
_shelx_estimated_absorpt_t_min 0.628
_shelx_estimated_absorpt_t_max 0.667
_shelxl_version_number 2013-4

loop_
_space_group_symop_operation_xyz
'x, y, z'
'-x, y, -z+1/2'
'x+1/2, y+1/2, z'
'-x+1/2, y+1/2, -z+1/2'
'-x, -y, -z'
'x, -y, z-1/2'
'-x+1/2, -y+1/2, -z'
'x+1/2, -y+1/2, z-1/2'

loop_
_atom_site_label
_atom_site_type_symbol
_atom_site_fract_x
_atom_site_fract_y
_atom_site_fract_z
_atom_site_U_iso_or_equiv
_atom_site_adp_type
_atom_site_occupancy
_atom_site_site_symmetry_order
_atom_site_calc_flag
_atom_site_refinement_flags_posn
_atom_site_refinement_flags_adp
_atom_site_refinement_flags_occupancy
_atom_site_disorder_assembly
_atom_site_disorder_group
Fe1 Fe 0.0000 0.24679(2) 0.2500 0.01183(3) Uani 1 2 d S T P . .
S1 S 0.05308(2) 0.27953(2) 0.39325(2) 0.01435(3) Uani 1 1 d . . . . .
S2 S 0.13322(2) 0.39287(2) 0.27766(2) 0.02083(4) Uani 1 1 d . . . . .
S3 S -0.10008(2) 0.06907(2) 0.25281(2) 0.01712(3) Uani 1 1 d . . . . .
N1 N 0.21303(6) 0.44637(8) 0.44471(4) 0.02152(12) Uani 1 1 d . . . . .
N2 N 0.0000 -0.15578(10) 0.2500 0.0252(2) Uani 1 2 d S T P . .
C1 C 0.14442(6) 0.38247(7) 0.38179(4) 0.01525(10) Uani 1 1 d . . . . .
C2 C 0.21088(7) 0.43878(9) 0.53062(5) 0.02142(13) Uani 1 1 d . . . . .
H2A H 0.2817 0.4340 0.5713 0.026 Uiso 1 1 calc R U . . .
H2B H 0.1751 0.3578 0.5364 0.026 Uiso 1 1 calc R U . . .
C3 C 0.15765(10) 0.55598(14) 0.55173(8) 0.0345(2) Uani 1 1 d . . . . .
H3A H 0.1932 0.6363 0.5464 0.052 Uiso 1 1 calc R U . . .
H3B H 0.1586 0.5479 0.6097 0.052 Uiso 1 1 calc R U . . .
H3C H 0.0869 0.5594 0.5127 0.052 Uiso 1 1 calc R U . . .
C4A C 0.27752(9) 0.54810(11) 0.42617(6) 0.0248(2) Uani 0.844(3) 1 d . . P A 1
H4A1 H 0.2401 0.6323 0.4157 0.030 Uiso 0.844(3) 1 calc R U P A 1
H4A2 H 0.2900 0.5239 0.3740 0.030 Uiso 0.844(3) 1 calc R U P A 1
C5A C 0.37859(9) 0.56652(14) 0.49624(9) 0.0316(3) Uani 0.844(3) 1 d . . P A 1
H5A1 H 0.3673 0.6029 0.5458 0.047 Uiso 0.844(3) 1 calc R U P A 1
H5A2 H 0.4210 0.6268 0.4777 0.047 Uiso 0.844(3) 1 calc R U P A 1
H5A3 H 0.4132 0.4819 0.5108 0.047 Uiso 0.844(3) 1 calc R U P A 1
C4B C 0.3165(4) 0.4784(5) 0.4355(3) 0.0187(9) Uani 0.156(3) 1 d . . P A 2
H4B1 H 0.3726 0.4281 0.4764 0.022 Uiso 0.156(3) 1 calc R U P A 2
H4B2 H 0.3149 0.4590 0.3777 0.022 Uiso 0.156(3) 1 calc R U P A 2
C5B C 0.3287(5) 0.6222(6) 0.4536(5) 0.0298(14) Uani 0.156(3) 1 d . . P A 2
H5B1 H 0.2680 0.6686 0.4173 0.045 Uiso 0.156(3) 1 calc R U P A 2
H5B2 H 0.3889 0.6543 0.4427 0.045 Uiso 0.156(3) 1 calc R U P A 2
H5B3 H 0.3374 0.6378 0.5128 0.045 Uiso 0.156(3) 1 calc R U P A 2
C6 C 0.0000 -0.02608(10) 0.2500 0.01723(15) Uani 1 2 d S T P . .
C7 C 0.09011(11) -0.23049(10) 0.25083(7) 0.0358(3) Uani 1 1 d . . . . .
H7A H 0.0955 -0.3106 0.2850 0.043 Uiso 1 1 calc R U . . .
H7B H 0.1520 -0.1772 0.2782 0.043 Uiso 1 1 calc R U . . .
C8 C 0.08674(16) -0.26919(17) 0.16360(9) 0.0552(5) Uani 1 1 d . . . . .
H8A H 0.0270 -0.3247 0.1368 0.083 Uiso 1 1 calc R U . . .
H8B H 0.1489 -0.3176 0.1680 0.083 Uiso 1 1 calc R U . . .
H8C H 0.0822 -0.1904 0.1295 0.083 Uiso 1 1 calc R U . . .

loop_
_atom_site_aniso_label
_atom_site_aniso_U_11
_atom_site_aniso_U_22
_atom_site_aniso_U_33
_atom_site_aniso_U_23
_atom_site_aniso_U_13
_atom_site_aniso_U_12
Fe1 0.01492(5) 0.01017(5) 0.01120(4) 0.000 0.00558(4) 0.000
S1 0.01721(7) 0.01510(6) 0.01214(6) 0.00040(5) 0.00690(5) -0.00207(5)
S2 0.02797(9) 0.02358(9) 0.01243(6) -0.00139(5) 0.00892(6) -0.01189(7)
S3 0.01837(7) 0.01598(7) 0.01661(7) 0.00148(5) 0.00561(5) -0.00382(5)
N1 0.0253(3) 0.0260(3) 0.0132(2) -0.0029(2) 0.0067(2) -0.0111(2)
N2 0.0384(6) 0.0108(3) 0.0191(4) 0.000 0.0009(4) 0.000
C1 0.0191(3) 0.0152(2) 0.0119(2) -0.00058(17) 0.00601(19) -0.0034(2)
C2 0.0252(3) 0.0261(4) 0.0121(2) -0.0022(2) 0.0055(2) -0.0049(3)
C3 0.0336(5) 0.0450(6) 0.0291(4) 0.0000(4) 0.0162(4) 0.0093(4)
C4A 0.0295(5) 0.0236(4) 0.0188(3) 0.0004(3) 0.0054(3) -0.0128(4)
C5A 0.0205(4) 0.0328(6) 0.0356(6) 0.0090(4) 0.0026(4) -0.0060(4)
C4B 0.0148(17) 0.022(2) 0.0197(18) -0.0017(15) 0.0066(14) -0.0063(15)
C5B 0.026(3) 0.019(2) 0.046(4) -0.004(2) 0.016(2) -0.0062(19)
C6 0.0245(4) 0.0111(3) 0.0123(3) 0.000 0.0018(3) 0.000
C7 0.0532(7) 0.0165(3) 0.0256(4) -0.0028(3) -0.0014(4) 0.0136(4)
C8 0.0752(11) 0.0469(8) 0.0324(6) -0.0131(5) 0.0051(6) 0.0280(8)

loop_
_atom_type_symbol
_atom_type_description
_atom_type_scat_dispersion_real
_atom_type_scat_dispersion_imag
_atom_type_scat_source
C C 0.0033 0.0016 'International Tables Vol C Tables 4.2.6.8 and 6.1.1.4'
H H 0.0000 0.0000 'International Tables Vol C Tables 4.2.6.8 and 6.1.1.4'
Fe Fe 0.3463 0.8444 'International Tables Vol C Tables 4.2.6.8 and 6.1.1.4'
N N 0.0061 0.0033 'International Tables Vol C Tables 4.2.6.8 and 6.1.1.4'
S S 0.1246 0.1234 'International Tables Vol C Tables 4.2.6.8 and 6.1.1.4'

loop_
_geom_angle_atom_site_label_1
_geom_angle_atom_site_label_2
_geom_angle_atom_site_label_3
_geom_angle
_geom_angle_site_symmetry_1
_geom_angle_site_symmetry_3
S1 Fe1 S1 163.263(12) 2 .
S1 Fe1 S3 99.336(7) 2 .
S1 Fe1 S3 93.853(7) . .
S1 Fe1 S3 93.853(7) 2 2
S1 Fe1 S3 99.337(7) . 2
S3 Fe1 S3 75.956(12) . 2
S1 Fe1 S2 75.622(7) 2 2
S1 Fe1 S2 93.427(7) . 2
S3 Fe1 S2 93.472(10) . 2
S3 Fe1 S2 163.868(8) 2 2
S1 Fe1 S2 93.427(7) 2 .
S1 Fe1 S2 75.623(7) . .
S3 Fe1 S2 163.868(8) . .
S3 Fe1 S2 93.471(10) 2 .
S2 Fe1 S2 99.256(15) 2 .
C1 S1 Fe1 87.04(2) . .
C1 S2 Fe1 86.87(2) . .
C6 S3 Fe1 86.47(3) . .
C1 N1 C2 120.59(7) . .
C1 N1 C4A 119.85(7) . .
C2 N1 C4A 118.21(7) . .
C1 N1 C4B 117.5(2) . .
C2 N1 C4B 117.2(2) . .
C6 N2 C7 121.29(6) . .
C6 N2 C7 121.29(6) . 2
C7 N2 C7 117.41(12) . 2
N1 C1 S2 124.97(5) . .
N1 C1 S1 124.57(5) . .
S2 C1 S1 110.45(4) . .
N1 C2 C3 111.95(8) . .
N1 C2 H2A 109.2 . .
C3 C2 H2A 109.2 . .
N1 C2 H2B 109.2 . .
C3 C2 H2B 109.2 . .
H2A C2 H2B 107.9 . .
C2 C3 H3A 109.5 . .
C2 C3 H3B 109.5 . .
H3A C3 H3B 109.5 . .
C2 C3 H3C 109.5 . .
H3A C3 H3C 109.5 . .
H3B C3 H3C 109.5 . .
N1 C4A C5A 113.25(9) . .
N1 C4A H4A1 108.9 . .
C5A C4A H4A1 108.9 . .
N1 C4A H4A2 108.9 . .
C5A C4A H4A2 108.9 . .
H4A1 C4A H4A2 107.7 . .
C4A C5A H5A1 109.5 . .
C4A C5A H5A2 109.5 . .
H5A1 C5A H5A2 109.5 . .
C4A C5A H5A3 109.5 . .
H5A1 C5A H5A3 109.5 . .
H5A2 C5A H5A3 109.5 . .
C5B C4B N1 103.3(4) . .
C5B C4B H4B1 111.1 . .
N1 C4B H4B1 111.1 . .
C5B C4B H4B2 111.1 . .
N1 C4B H4B2 111.1 . .
H4B1 C4B H4B2 109.1 . .
C4B C5B H5B1 109.5 . .
C4B C5B H5B2 109.5 . .
H5B1 C5B H5B2 109.5 . .
C4B C5B H5B3 109.5 . .
H5B1 C5B H5B3 109.5 . .
H5B2 C5B H5B3 109.5 . .
N2 C6 S3 124.44(3) . 2
N2 C6 S3 124.44(3) . .
S3 C6 S3 111.11(6) 2 .
N2 C7 C8 113.12(9) . .
N2 C7 H7A 109.0 . .
C8 C7 H7A 109.0 . .
N2 C7 H7B 109.0 . .
C8 C7 H7B 109.0 . .
H7A C7 H7B 107.8 . .
C7 C8 H8A 109.5 . .
C7 C8 H8B 109.5 . .
H8A C8 H8B 109.5 . .
C7 C8 H8C 109.5 . .
H8A C8 H8C 109.5 . .
H8B C8 H8C 109.5 . .

loop_
_geom_bond_atom_site_label_1
_geom_bond_atom_site_label_2
_geom_bond_distance
_geom_bond_site_symmetry_2
Fe1 S1 2.2992(2) 2
Fe1 S1 2.2992(2) .
Fe1 S3 2.3038(2) .
Fe1 S3 2.3038(2) 2
Fe1 S2 2.3045(2) 2
Fe1 S2 2.3045(2) .
S1 C1 1.7179(7) .
S2 C1 1.7181(7) .
S3 C6 1.7190(6) .
N1 C1 1.3293(10) .
N1 C2 1.4677(10) .
N1 C4A 1.4803(12) .
N1 C4B 1.545(5) .
N2 C6 1.3254(14) .
N2 C7 1.4698(14) .
N2 C7 1.4698(14) 2
C2 C3 1.5175(15) .
C2 H2A 0.9900 .
C2 H2B 0.9900 .
C3 H3A 0.9800 .
C3 H3B 0.9800 .
C3 H3C 0.9800 .
C4A C5A 1.5062(16) .
C4A H4A1 0.9900 .
C4A H4A2 0.9900 .
C5A H5A1 0.9800 .
C5A H5A2 0.9800 .
C5A H5A3 0.9800 .
C4B C5B 1.499(8) .
C4B H4B1 0.9900 .
C4B H4B2 0.9900 .
C5B H5B1 0.9800 .
C5B H5B2 0.9800 .
C5B H5B3 0.9800 .
C6 S3 1.7190(6) 2
C7 C8 1.5140(19) .
C7 H7A 0.9900 .
C7 H7B 0.9900 .
C8 H8A 0.9800 .
C8 H8B 0.9800 .
C8 H8C 0.9800 .

loop_
_geom_torsion_atom_site_label_1
_geom_torsion_atom_site_label_2
_geom_torsion_atom_site_label_3
_geom_torsion_atom_site_label_4
_geom_torsion
_geom_torsion_site_symmetry_1
_geom_torsion_site_symmetry_4
C2 N1 C1 S2 175.06(7) . .
C4A N1 C1 S2 8.53(13) . .
C4B N1 C1 S2 -29.9(3) . .
C2 N1 C1 S1 -3.89(12) . .
C4A N1 C1 S1 -170.42(8) . .
C4B N1 C1 S1 151.1(2) . .
Fe1 S2 C1 N1 179.80(8) . .
Fe1 S2 C1 S1 -1.11(4) . .
Fe1 S1 C1 N1 -179.80(8) . .
Fe1 S1 C1 S2 1.11(4) . .
C1 N1 C2 C3 -97.91(11) . .
C4A N1 C2 C3 68.83(12) . .
C4B N1 C2 C3 107.0(3) . .
C1 N1 C4A C5A -153.28(11) . .
C2 N1 C4A C5A 39.87(15) . .
C4B N1 C4A C5A -57.6(4) . .
C1 N1 C4B C5B 128.6(4) . .
C2 N1 C4B C5B -75.5(5) . .
C4A N1 C4B C5B 25.3(4) . .
C7 N2 C6 S3 2.40(5) . 2
C7 N2 C6 S3 -177.60(5) 2 2
C7 N2 C6 S3 -177.60(5) . .
C7 N2 C6 S3 2.40(5) 2 .
Fe1 S3 C6 N2 180.0 . .
Fe1 S3 C6 S3 0.0 . 2
C6 N2 C7 C8 -94.18(12) . .
C7 N2 C7 C8 85.82(12) 2 .
